data_7709300
loop_
_publ_author_name
'Basalov, Ivan V.'
'Kissel, Alexander A.'
'Nikolaevskaya, Elena N.'
'Druzhkov, Nikolai O.'
'Cherkasov, Anton V.'
'Long, J\'er\^ome'
'Larionova, Joulia'
'Fukin, Georgy K.'
'Trifonov, Alexander A.'

_publ_section_title
;
 2-Imino-2,3-dihydrobenzoxazole-a useful platform for designing rare- and
 alkaline earth complexes with variable di- and trianionic O,N,N, ligands.
;
_journal_issue 5
_journal_name_full 'Dalton transactions (Cambridge, England : 2003)'
_journal_page_first 1995
_journal_page_last 2004
_journal_paper_doi 10.1039/d1dt04139h
_journal_volume 51
_journal_year 2022
_chemical_formula_moiety 'C42 H73 N2 O5 Si Y, 0.5(C6 H14), 0.5(C4 H8 O)'
_chemical_formula_sum 'C47 H84 N2 O5.5 Si Y'
_chemical_formula_weight 882.16
_space_group_crystal_system monoclinic
_space_group_IT_number 14
_space_group_name_Hall '-P 2ybc'
_space_group_name_H-M_alt 'P 1 21/c 1'
_atom_sites_solution_hydrogens mixed
_atom_sites_solution_primary dual
_atom_sites_solution_secondary difmap
_audit_creation_method SHELXL-2018/3
_audit_update_record
;
2020-09-06 deposited with the CCDC.	2021-12-28 downloaded from the CCDC.
;
_cell_angle_alpha 90
_cell_angle_beta 98.6680(10)
_cell_angle_gamma 90
_cell_formula_units_Z 4
_cell_length_a 14.7864(2)
_cell_length_b 18.1974(2)
_cell_length_c 18.7593(3)
_cell_measurement_reflns_used 14471
_cell_measurement_temperature 100(2)
_cell_measurement_theta_max 32.6149
_cell_measurement_theta_min 2.9304
_cell_volume 4989.99(12)
_computing_cell_refinement 'CrysAlis Pro 1.171.35.19'
_computing_data_collection 'CrysAlis Pro 1.171.35.19'
_computing_data_reduction 'CrysAlis Pro 1.171.35.19'
_computing_structure_refinement 'SHELXL 2018/3'
_computing_structure_solution 'SHELXT 2014/5'
_diffrn_ambient_temperature 100(2)
_diffrn_measured_fraction_theta_full 0.998
_diffrn_measured_fraction_theta_max 0.999
_diffrn_measurement_device_type 'Rigaku OD Xcalibur (CCD)'
_diffrn_measurement_method '\w scans'
_diffrn_radiation_type MoK\a
_diffrn_radiation_wavelength 0.71073
_diffrn_reflns_av_R_equivalents 0.0934
_diffrn_reflns_av_unetI/netI 0.0631
_diffrn_reflns_Laue_measured_fraction_full 0.998
_diffrn_reflns_Laue_measured_fraction_max 0.999
_diffrn_reflns_limit_h_max 20
_diffrn_reflns_limit_h_min -20
_diffrn_reflns_limit_k_max 25
_diffrn_reflns_limit_k_min -25
_diffrn_reflns_limit_l_max 26
_diffrn_reflns_limit_l_min -26
_diffrn_reflns_number 103537
_diffrn_reflns_point_group_measured_fraction_full 0.998
_diffrn_reflns_point_group_measured_fraction_max 0.999
_diffrn_reflns_theta_full 25.242
_diffrn_reflns_theta_max 30.032
_diffrn_reflns_theta_min 2.936
_diffrn_source 'fine-focus sealed tube'
_exptl_absorpt_coefficient_mu 1.236
_exptl_absorpt_correction_T_max 1.000
_exptl_absorpt_correction_T_min 0.871
_exptl_absorpt_correction_type multi-scan
_exptl_absorpt_process_details
;
CrysAlis Pro 1.171.35.19. Empirical absorption correction
using spherical harmonics, implemented in SCALE3 ABSPACK scaling algorithm.
;
_exptl_crystal_colour green
_exptl_crystal_density_diffrn 1.174
_exptl_crystal_description prism
_exptl_crystal_F_000 1908
_exptl_crystal_size_max 0.300
_exptl_crystal_size_mid 0.200
_exptl_crystal_size_min 0.200
_refine_diff_density_max 1.010
_refine_diff_density_min -0.600
_refine_diff_density_rms 0.079
_refine_ls_extinction_method none
_refine_ls_goodness_of_fit_ref 1.034
_refine_ls_hydrogen_treatment mixed
_refine_ls_matrix_type full
_refine_ls_number_parameters 618
_refine_ls_number_reflns 14579
_refine_ls_number_restraints 235
_refine_ls_restrained_S_all 1.044
_refine_ls_R_factor_all 0.0881
_refine_ls_R_factor_gt 0.0556
_refine_ls_shift/su_max 0.000
_refine_ls_shift/su_mean 0.000
_refine_ls_structure_factor_coef Fsqd
_refine_ls_weighting_details 'w=1/[\s^2^(Fo^2^)+(0.0474P)^2^+4.7726P] where P=(Fo^2^+2Fc^2^)/3'
_refine_ls_weighting_scheme calc
_refine_ls_wR_factor_gt 0.1118
_refine_ls_wR_factor_ref 0.1240
_reflns_Friedel_coverage 0.000
_reflns_number_gt 10646
_reflns_number_total 14579
_reflns_threshold_expression 'I > 2\s(I)'
_cod_data_source_file d1dt04139h2.cif
_cod_data_source_block ydadosi
_cod_depositor_comments 'Adding full bibliography for 7709299--7709302.cif.'
_cod_original_sg_symbol_H-M 'P 21/c'
_cod_original_formula_sum 'C47 H84 N2 O5.50 Si Y'
_cod_database_code 7709300
_shelx_shelxl_version_number 2018/3
_shelx_space_group_comment
;
The symmetry employed for this shelxl refinement is uniquely defined
by the following loop, which should always be used as a source of
symmetry information in preference to the above space-group names.
They are only intended as comments.
;
_shelx_estimated_absorpt_t_min 0.708
_shelx_estimated_absorpt_t_max 0.790

loop_
_space_group_symop_operation_xyz
'x, y, z'
'-x, y+1/2, -z+1/2'
'-x, -y, -z'
'x, -y-1/2, z-1/2'

loop_
_atom_site_label
_atom_site_type_symbol
_atom_site_fract_x
_atom_site_fract_y
_atom_site_fract_z
_atom_site_U_iso_or_equiv
_atom_site_adp_type
_atom_site_occupancy
_atom_site_site_symmetry_order
_atom_site_calc_flag
_atom_site_refinement_flags_posn
_atom_site_refinement_flags_adp
_atom_site_refinement_flags_occupancy
_atom_site_disorder_assembly
_atom_site_disorder_group
Y1 Y 0.70876(2) 0.38023(2) 0.50208(2) 0.01584(6) Uani 1 1 d . . . . .
Si1 Si 0.81014(5) 0.54948(4) 0.23959(4) 0.02598(16) Uani 1 1 d D . . . .
O1 O 0.73577(11) 0.47271(9) 0.57263(9) 0.0191(3) Uani 1 1 d . . . . .
O2 O 0.54491(11) 0.39245(9) 0.49582(9) 0.0230(4) Uani 1 1 d . . . . .
O3 O 0.64280(12) 0.33528(10) 0.61264(9) 0.0243(4) Uani 1 1 d . . . . .
O4 O 0.87496(12) 0.36816(10) 0.52209(10) 0.0268(4) Uani 1 1 d . . . . .
O5 O 0.76985(13) 0.25843(9) 0.54960(10) 0.0273(4) Uani 1 1 d . . . . .
N1 N 0.70776(13) 0.34656(11) 0.38516(11) 0.0185(4) Uani 1 1 d . . . . .
N2 N 0.71161(13) 0.48189(10) 0.43241(10) 0.0173(4) Uani 1 1 d . . . . .
C1 C 0.68957(16) 0.39706(13) 0.32952(13) 0.0192(5) Uani 1 1 d . . . . .
C2 C 0.70396(17) 0.47890(13) 0.35258(13) 0.0196(5) Uani 1 1 d . . . . .
C3 C 0.6641(2) 0.37911(16) 0.25970(14) 0.0286(6) Uani 1 1 d . . . . .
H3A H 0.6583(19) 0.3288(17) 0.2433(16) 0.030(8) Uiso 1 1 d . . . . .
H3B H 0.657(2) 0.4135(17) 0.2196(17) 0.035(8) Uiso 1 1 d . . . . .
C4 C 0.62227(16) 0.52398(13) 0.31497(13) 0.0213(5) Uani 1 1 d . . . . .
H4A H 0.565648 0.505720 0.329887 0.032 Uiso 1 1 calc R U . . .
H4B H 0.618487 0.519089 0.262583 0.032 Uiso 1 1 calc R U . . .
H4C H 0.630721 0.575818 0.328522 0.032 Uiso 1 1 calc R U . . .
C5 C 0.79713(17) 0.50456(14) 0.32826(13) 0.0219(5) Uani 1 1 d . . . . .
H5A H 0.836693 0.460424 0.331775 0.026 Uiso 1 1 calc R U . . .
H5B H 0.825612 0.538748 0.366181 0.026 Uiso 1 1 calc R U . . .
C6 C 0.7297(11) 0.6262(8) 0.2091(13) 0.052(4) Uani 0.47(4) 1 d D U P A 1
H6A H 0.670726 0.605956 0.186819 0.079 Uiso 0.47(4) 1 calc R U P A 1
H6B H 0.755307 0.656457 0.173755 0.079 Uiso 0.47(4) 1 calc R U P A 1
H6C H 0.720762 0.656586 0.250602 0.079 Uiso 0.47(4) 1 calc R U P A 1
C7 C 0.9273(6) 0.5906(11) 0.2582(10) 0.040(3) Uani 0.47(4) 1 d D U P A 1
H7A H 0.971736 0.552371 0.275880 0.060 Uiso 0.47(4) 1 calc R U P A 1
H7B H 0.928317 0.629181 0.294833 0.060 Uiso 0.47(4) 1 calc R U P A 1
H7C H 0.943230 0.611909 0.213769 0.060 Uiso 0.47(4) 1 calc R U P A 1
C8 C 0.8083(18) 0.4858(9) 0.1613(8) 0.087(6) Uani 0.47(4) 1 d D U P A 1
H8A H 0.746979 0.464805 0.148769 0.130 Uiso 0.47(4) 1 calc R U P A 1
H8B H 0.852737 0.446248 0.174076 0.130 Uiso 0.47(4) 1 calc R U P A 1
H8C H 0.824334 0.513081 0.119862 0.130 Uiso 0.47(4) 1 calc R U P A 1
C6* C 0.7456(9) 0.6378(5) 0.2233(7) 0.029(2) Uani 0.53(4) 1 d D U P A 2
H6*A H 0.680001 0.627358 0.211846 0.044 Uiso 0.53(4) 1 calc R U P A 2
H6*B H 0.765986 0.663846 0.182873 0.044 Uiso 0.53(4) 1 calc R U P A 2
H6*C H 0.757020 0.668408 0.266714 0.044 Uiso 0.53(4) 1 calc R U P A 2
C7* C 0.9340(4) 0.5731(9) 0.2454(10) 0.045(3) Uani 0.53(4) 1 d D U P A 2
H7*A H 0.944390 0.597843 0.200949 0.067 Uiso 0.53(4) 1 calc R U P A 2
H7*B H 0.970661 0.528058 0.251777 0.067 Uiso 0.53(4) 1 calc R U P A 2
H7*C H 0.952028 0.605853 0.286601 0.067 Uiso 0.53(4) 1 calc R U P A 2
C8* C 0.7772(12) 0.4925(5) 0.1569(4) 0.044(3) Uani 0.53(4) 1 d D U P A 2
H8*A H 0.710818 0.494724 0.142242 0.066 Uiso 0.53(4) 1 calc R U P A 2
H8*B H 0.795759 0.441375 0.167122 0.066 Uiso 0.53(4) 1 calc R U P A 2
H8*C H 0.807911 0.511396 0.117829 0.066 Uiso 0.53(4) 1 calc R U P A 2
C9 C 0.71571(16) 0.27071(13) 0.36695(13) 0.0190(5) Uani 1 1 d . . . . .
C10 C 0.63966(17) 0.22286(13) 0.36244(13) 0.0220(5) Uani 1 1 d . . . . .
C11 C 0.65293(19) 0.14714(14) 0.35705(15) 0.0279(6) Uani 1 1 d . . . . .
H11A H 0.602126 0.114941 0.355692 0.034 Uiso 1 1 calc R U . . .
C12 C 0.73852(19) 0.11828(15) 0.35366(15) 0.0297(6) Uani 1 1 d . . . . .
H12A H 0.746928 0.066596 0.351748 0.036 Uiso 1 1 calc R U . . .
C13 C 0.81228(19) 0.16550(15) 0.35306(14) 0.0275(6) Uani 1 1 d . . . . .
H13A H 0.870576 0.145581 0.348680 0.033 Uiso 1 1 calc R U . . .
C14 C 0.80274(16) 0.24141(13) 0.35875(13) 0.0208(5) Uani 1 1 d . . . . .
C15 C 0.54254(17) 0.25268(15) 0.35935(16) 0.0281(6) Uani 1 1 d . . . . .
H15A H 0.547118 0.306909 0.367775 0.034 Uiso 1 1 calc R U . . .
C16 C 0.48604(19) 0.24029(17) 0.28459(16) 0.0351(7) Uani 1 1 d . . . . .
H16A H 0.517361 0.262916 0.247669 0.053 Uiso 1 1 calc R U . . .
H16B H 0.425472 0.262614 0.283129 0.053 Uiso 1 1 calc R U . . .
H16C H 0.479251 0.187429 0.275294 0.053 Uiso 1 1 calc R U . . .
C17 C 0.4919(2) 0.21982(19) 0.41695(18) 0.0405(7) Uani 1 1 d . . . . .
H17A H 0.526334 0.229825 0.464804 0.061 Uiso 1 1 calc R U . . .
H17B H 0.485958 0.166593 0.409754 0.061 Uiso 1 1 calc R U . . .
H17C H 0.430955 0.241923 0.413271 0.061 Uiso 1 1 calc R U . . .
C18 C 0.88368(17) 0.29173(15) 0.35277(14) 0.0254(5) Uani 1 1 d . . . . .
H18A H 0.870669 0.340360 0.373888 0.030 Uiso 1 1 calc R U . . .
C19 C 0.8932(2) 0.30436(18) 0.27385(16) 0.0381(7) Uani 1 1 d . . . . .
H19A H 0.835177 0.322736 0.247801 0.057 Uiso 1 1 calc R U . . .
H19B H 0.908990 0.257938 0.252281 0.057 Uiso 1 1 calc R U . . .
H19C H 0.941569 0.340533 0.270771 0.057 Uiso 1 1 calc R U . . .
C20 C 0.97539(19) 0.26440(19) 0.39277(17) 0.0379(7) Uani 1 1 d . . . . .
H20A H 0.968951 0.252611 0.442733 0.057 Uiso 1 1 calc R U . . .
H20B H 1.021759 0.302810 0.392322 0.057 Uiso 1 1 calc R U . . .
H20C H 0.994190 0.220281 0.368872 0.057 Uiso 1 1 calc R U . . .
C21 C 0.73074(15) 0.54818(12) 0.46927(12) 0.0167(4) Uani 1 1 d . . . . .
C22 C 0.74371(16) 0.54113(12) 0.54659(13) 0.0174(4) Uani 1 1 d . . . . .
C23 C 0.76325(15) 0.60226(13) 0.59155(12) 0.0174(5) Uani 1 1 d . . . . .
C24 C 0.76566(16) 0.67226(13) 0.55981(13) 0.0194(5) Uani 1 1 d . . . . .
H24A H 0.775716 0.714241 0.590068 0.023 Uiso 1 1 calc R U . . .
C25 C 0.75373(16) 0.68157(13) 0.48547(13) 0.0192(5) Uani 1 1 d . . . . .
C26 C 0.73886(16) 0.61914(13) 0.44127(12) 0.0192(4) Uani 1 1 d . . . . .
H26A H 0.734113 0.625068 0.390529 0.023 Uiso 1 1 calc R U . . .
C27 C 0.78410(17) 0.59322(14) 0.67431(13) 0.0227(5) Uani 1 1 d . . . . .
C28 C 0.86680(19) 0.54158(16) 0.69332(14) 0.0309(6) Uani 1 1 d . . . . .
H28A H 0.920249 0.562869 0.675845 0.046 Uiso 1 1 calc R U . . .
H28B H 0.852782 0.493661 0.670451 0.046 Uiso 1 1 calc R U . . .
H28C H 0.879950 0.535348 0.745749 0.046 Uiso 1 1 calc R U . . .
C29 C 0.8082(2) 0.66603(15) 0.71366(14) 0.0312(6) Uani 1 1 d . . . . .
H29A H 0.755623 0.699364 0.704856 0.047 Uiso 1 1 calc R U . . .
H29B H 0.860667 0.688449 0.695753 0.047 Uiso 1 1 calc R U . . .
H29C H 0.823628 0.656836 0.765543 0.047 Uiso 1 1 calc R U . . .
C30 C 0.70161(19) 0.56116(15) 0.70493(14) 0.0283(6) Uani 1 1 d . . . . .
H30A H 0.651245 0.596699 0.698419 0.042 Uiso 1 1 calc R U . . .
H30B H 0.719181 0.550803 0.756421 0.042 Uiso 1 1 calc R U . . .
H30C H 0.681877 0.515552 0.679440 0.042 Uiso 1 1 calc R U . . .
C31 C 0.76055(17) 0.75747(13) 0.45013(13) 0.0216(5) Uani 1 1 d . . . . .
C32 C 0.84795(18) 0.76003(15) 0.41543(15) 0.0278(6) Uani 1 1 d . . . . .
H32A H 0.846740 0.720173 0.380165 0.042 Uiso 1 1 calc R U . . .
H32B H 0.901390 0.754175 0.452811 0.042 Uiso 1 1 calc R U . . .
H32C H 0.851605 0.807374 0.391134 0.042 Uiso 1 1 calc R U . . .
C33 C 0.7650(2) 0.82064(14) 0.50487(16) 0.0328(6) Uani 1 1 d . . . . .
H33A H 0.819754 0.815137 0.541007 0.049 Uiso 1 1 calc R U . . .
H33B H 0.710406 0.819409 0.528730 0.049 Uiso 1 1 calc R U . . .
H33C H 0.767537 0.867663 0.479796 0.049 Uiso 1 1 calc R U . . .
C34 C 0.67733(19) 0.77136(15) 0.39151(16) 0.0327(6) Uani 1 1 d . . . . .
H34A H 0.671796 0.731120 0.356410 0.049 Uiso 1 1 calc R U . . .
H34B H 0.685647 0.817870 0.366972 0.049 Uiso 1 1 calc R U . . .
H34C H 0.621674 0.773926 0.413922 0.049 Uiso 1 1 calc R U . . .
C35 C 0.48114(17) 0.41714(15) 0.43449(14) 0.0266(6) Uani 1 1 d . . . . .
H35A H 0.434741 0.379141 0.421025 0.040 Uiso 1 1 calc R U . . .
H35B H 0.514062 0.426554 0.393814 0.040 Uiso 1 1 calc R U . . .
H35C H 0.451380 0.462461 0.447021 0.040 Uiso 1 1 calc R U . . .
C36 C 0.49690(18) 0.37115(15) 0.55395(15) 0.0288(6) Uani 1 1 d . . . . .
H36A H 0.473583 0.320305 0.546435 0.035 Uiso 1 1 calc R U . . .
H36B H 0.444293 0.404329 0.555971 0.035 Uiso 1 1 calc R U . . .
C37 C 0.56252(17) 0.37592(15) 0.62242(14) 0.0273(5) Uani 1 1 d . . . . .
H37A H 0.578504 0.427869 0.633820 0.033 Uiso 1 1 calc R U . . .
H37B H 0.534778 0.354896 0.662734 0.033 Uiso 1 1 calc R U . . .
C38 C 0.70539(19) 0.33221(16) 0.67942(14) 0.0286(6) Uani 1 1 d . . . . .
H38A H 0.673364 0.313478 0.717761 0.043 Uiso 1 1 calc R U . . .
H38B H 0.728892 0.381598 0.692123 0.043 Uiso 1 1 calc R U . . .
H38C H 0.756435 0.299459 0.673753 0.043 Uiso 1 1 calc R U . . .
C39 C 0.92942(19) 0.43359(17) 0.51899(18) 0.0362(7) Uani 1 1 d . . . . .
H39A H 0.989326 0.420148 0.506603 0.054 Uiso 1 1 calc R U . . .
H39B H 0.937637 0.458098 0.566038 0.054 Uiso 1 1 calc R U . . .
H39C H 0.898276 0.466937 0.482221 0.054 Uiso 1 1 calc R U . . .
C40 C 0.91162(19) 0.31945(17) 0.57878(16) 0.0355(7) Uani 1 1 d . . . . .
H40A H 0.899408 0.338625 0.625797 0.043 Uiso 1 1 calc R U . . .
H40B H 0.978615 0.314668 0.580549 0.043 Uiso 1 1 calc R U . . .
C41 C 0.8664(2) 0.24650(17) 0.56369(16) 0.0358(7) Uani 1 1 d . . . . .
H41A H 0.887534 0.223288 0.521408 0.043 Uiso 1 1 calc R U . . .
H41B H 0.881866 0.213520 0.605728 0.043 Uiso 1 1 calc R U . . .
C42 C 0.7192(2) 0.19082(15) 0.54966(18) 0.0420(8) Uani 1 1 d . . . . .
H42A H 0.735095 0.166418 0.596443 0.063 Uiso 1 1 calc R U . . .
H42B H 0.734593 0.158551 0.511417 0.063 Uiso 1 1 calc R U . . .
H42C H 0.653508 0.201491 0.541161 0.063 Uiso 1 1 calc R U . . .
C1S C 0.4467(5) 0.4564(5) 0.1427(4) 0.0429(19) Uani 0.5 1 d D U P B -1
H1SA H 0.457315 0.476223 0.191840 0.064 Uiso 0.5 1 calc R U P B -1
H1SB H 0.468216 0.405459 0.143201 0.064 Uiso 0.5 1 calc R U P B -1
H1SC H 0.381091 0.457955 0.124169 0.064 Uiso 0.5 1 calc R U P B -1
C2S C 0.4943(4) 0.4986(3) 0.0984(3) 0.0380(14) Uani 0.5 1 d D U P B -1
H2SA H 0.478563 0.550624 0.105950 0.046 Uiso 0.5 1 calc R U P B -1
H2SB H 0.560181 0.493008 0.117073 0.046 Uiso 0.5 1 calc R U P B -1
C3S C 0.4842(11) 0.4875(9) 0.0249(4) 0.089(4) Uani 0.5 1 d D U P B -1
H3SA H 0.484631 0.433499 0.018337 0.107 Uiso 0.5 1 calc R U P B -1
H3SB H 0.421266 0.503819 0.005996 0.107 Uiso 0.5 1 calc R U P B -1
C4S C 0.5387(10) 0.5153(12) -0.0222(6) 0.140(7) Uani 0.5 1 d D U P B -1
H4SA H 0.568355 0.472412 -0.041504 0.168 Uiso 0.5 1 calc R U P B -1
H4SB H 0.587990 0.543273 0.007557 0.168 Uiso 0.5 1 calc R U P B -1
C5S C 0.5070(8) 0.5596(6) -0.0812(5) 0.095(3) Uani 0.5 1 d D U P B -1
H5SA H 0.511297 0.611274 -0.064394 0.114 Uiso 0.5 1 calc R U P B -1
H5SB H 0.441237 0.548667 -0.095664 0.114 Uiso 0.5 1 calc R U P B -1
C6S C 0.5487(13) 0.5556(11) -0.1431(8) 0.156(8) Uani 0.5 1 d D U P B -1
H6SA H 0.535552 0.600479 -0.171628 0.234 Uiso 0.5 1 calc R U P B -1
H6SB H 0.524882 0.512961 -0.171932 0.234 Uiso 0.5 1 calc R U P B -1
H6SC H 0.615021 0.550429 -0.129236 0.234 Uiso 0.5 1 calc R U P B -1
O1S O 0.9292(5) 0.9754(3) 0.4079(3) 0.0771(17) Uani 0.5 1 d . U P C -1
C7S C 0.9174(7) 1.0182(7) 0.4844(6) 0.082(3) Uani 0.5 1 d . U P C -1
H7SA H 0.885183 0.988784 0.517215 0.098 Uiso 0.5 1 calc R U P C -1
H7SB H 0.890603 1.068041 0.477322 0.098 Uiso 0.5 1 calc R U P C -1
C8S C 1.0309(8) 1.0179(8) 0.5065(9) 0.108(4) Uani 0.5 1 d . U P C -1
H8SA H 1.060357 1.058082 0.482838 0.130 Uiso 0.5 1 calc R U P C -1
H8SB H 1.050520 1.019741 0.559305 0.130 Uiso 0.5 1 calc R U P C -1
C9S C 1.0471(11) 0.9440(8) 0.4753(8) 0.117(4) Uani 0.5 1 d . U P C -1
H9SA H 1.113054 0.939318 0.471967 0.141 Uiso 0.5 1 calc R U P C -1
H9SB H 1.031835 0.905606 0.508967 0.141 Uiso 0.5 1 calc R U P C -1
C10S C 0.9973(7) 0.9307(6) 0.4077(6) 0.083(3) Uani 0.5 1 d . U P C -1
H10A H 1.033150 0.942742 0.368759 0.099 Uiso 0.5 1 calc R U P C -1
H10B H 0.976584 0.879012 0.402668 0.099 Uiso 0.5 1 calc R U P C -1

loop_
_atom_site_aniso_label
_atom_site_aniso_U_11
_atom_site_aniso_U_22
_atom_site_aniso_U_33
_atom_site_aniso_U_23
_atom_site_aniso_U_13
_atom_site_aniso_U_12
Y1 0.01917(10) 0.01499(10) 0.01376(10) 0.00106(9) 0.00377(7) 0.00119(9)
Si1 0.0340(4) 0.0239(4) 0.0217(4) 0.0016(3) 0.0097(3) -0.0009(3)
O1 0.0267(9) 0.0164(8) 0.0143(8) 0.0020(6) 0.0033(7) 0.0006(6)
O2 0.0179(8) 0.0292(10) 0.0223(9) 0.0037(7) 0.0045(7) 0.0035(7)
O3 0.0284(9) 0.0253(9) 0.0205(9) 0.0072(7) 0.0082(7) 0.0070(7)
O4 0.0209(8) 0.0304(10) 0.0280(10) -0.0034(8) 0.0006(7) 0.0029(7)
O5 0.0338(10) 0.0204(9) 0.0267(10) 0.0025(8) 0.0017(8) 0.0082(7)
N1 0.0229(10) 0.0162(10) 0.0169(10) -0.0027(8) 0.0044(8) 0.0000(8)
N2 0.0233(10) 0.0164(9) 0.0124(9) -0.0002(7) 0.0032(8) -0.0014(8)
C1 0.0230(11) 0.0174(11) 0.0178(11) -0.0006(9) 0.0049(9) -0.0017(9)
C2 0.0257(12) 0.0182(11) 0.0153(11) -0.0006(9) 0.0039(9) 0.0003(9)
C3 0.0467(16) 0.0217(12) 0.0173(12) -0.0005(11) 0.0039(11) -0.0037(12)
C4 0.0248(12) 0.0216(12) 0.0177(12) 0.0005(9) 0.0037(10) 0.0000(9)
C5 0.0259(12) 0.0201(12) 0.0208(12) 0.0006(10) 0.0069(10) 0.0011(9)
C6 0.045(6) 0.069(7) 0.042(8) 0.023(6) 0.001(5) -0.003(5)
C7 0.033(4) 0.056(6) 0.034(6) 0.014(5) 0.016(4) 0.006(4)
C8 0.135(13) 0.078(9) 0.062(8) -0.022(7) 0.062(8) -0.044(8)
C6* 0.037(5) 0.030(4) 0.024(4) 0.012(3) 0.013(3) 0.009(3)
C7* 0.026(4) 0.069(7) 0.043(6) 0.018(5) 0.018(3) 0.006(3)
C8* 0.088(7) 0.034(4) 0.015(3) -0.006(3) 0.024(3) -0.018(4)
C9 0.0253(12) 0.0171(11) 0.0149(11) -0.0024(9) 0.0039(9) -0.0006(9)
C10 0.0277(13) 0.0210(12) 0.0184(12) -0.0043(9) 0.0062(10) -0.0043(10)
C11 0.0349(14) 0.0219(12) 0.0292(14) -0.0053(11) 0.0117(11) -0.0067(11)
C12 0.0427(15) 0.0181(12) 0.0283(14) -0.0009(11) 0.0056(12) 0.0032(11)
C13 0.0304(14) 0.0282(13) 0.0239(13) -0.0041(11) 0.0035(11) 0.0079(11)
C14 0.0234(12) 0.0223(12) 0.0166(11) -0.0038(9) 0.0024(9) 0.0008(9)
C15 0.0248(13) 0.0249(13) 0.0368(15) -0.0102(11) 0.0120(11) -0.0057(10)
C16 0.0271(14) 0.0428(17) 0.0356(16) -0.0038(13) 0.0050(12) -0.0017(12)
C17 0.0324(15) 0.054(2) 0.0393(18) -0.0062(15) 0.0182(13) -0.0091(14)
C18 0.0216(12) 0.0305(14) 0.0245(13) -0.0080(11) 0.0047(10) 0.0001(10)
C19 0.0307(15) 0.0519(19) 0.0316(16) 0.0033(14) 0.0049(12) -0.0097(13)
C20 0.0254(14) 0.056(2) 0.0321(16) -0.0005(14) 0.0029(12) 0.0001(13)
C21 0.0189(11) 0.0178(11) 0.0135(11) -0.0006(9) 0.0030(9) 0.0005(9)
C22 0.0199(11) 0.0169(11) 0.0154(11) 0.0006(9) 0.0031(9) 0.0032(9)
C23 0.0191(11) 0.0197(11) 0.0134(11) -0.0016(9) 0.0024(8) 0.0006(8)
C24 0.0220(11) 0.0193(11) 0.0169(11) -0.0040(9) 0.0025(9) 0.0003(9)
C25 0.0204(11) 0.0164(11) 0.0207(12) -0.0011(9) 0.0020(9) 0.0001(9)
C26 0.0231(11) 0.0216(11) 0.0130(10) 0.0006(9) 0.0024(8) 0.0002(10)
C27 0.0300(13) 0.0236(12) 0.0139(11) -0.0022(9) 0.0013(10) 0.0037(10)
C28 0.0359(15) 0.0359(15) 0.0180(13) -0.0028(11) -0.0048(11) 0.0098(12)
C29 0.0435(16) 0.0310(14) 0.0181(13) -0.0066(11) 0.0016(11) 0.0004(12)
C30 0.0402(15) 0.0298(14) 0.0158(12) 0.0021(10) 0.0074(11) 0.0023(12)
C31 0.0275(12) 0.0159(11) 0.0213(12) 0.0004(9) 0.0039(10) -0.0018(9)
C32 0.0319(14) 0.0264(13) 0.0262(14) 0.0057(11) 0.0077(11) -0.0024(11)
C33 0.0484(17) 0.0182(13) 0.0332(16) -0.0004(11) 0.0103(13) -0.0036(11)
C34 0.0348(15) 0.0240(13) 0.0375(16) 0.0077(12) -0.0009(12) 0.0006(11)
C35 0.0234(12) 0.0288(14) 0.0265(14) 0.0044(11) -0.0001(10) 0.0055(10)
C36 0.0248(12) 0.0332(15) 0.0312(14) 0.0033(12) 0.0135(11) 0.0021(11)
C37 0.0292(13) 0.0289(13) 0.0265(13) 0.0054(11) 0.0128(10) 0.0068(11)
C38 0.0339(14) 0.0356(15) 0.0170(12) 0.0091(11) 0.0057(11) 0.0072(11)
C39 0.0254(14) 0.0402(17) 0.0429(18) -0.0103(14) 0.0044(12) -0.0061(12)
C40 0.0249(13) 0.0550(19) 0.0251(14) 0.0000(13) -0.0004(11) 0.0126(13)
C41 0.0406(16) 0.0386(16) 0.0300(15) 0.0087(13) 0.0107(13) 0.0232(13)
C42 0.060(2) 0.0197(14) 0.0417(18) 0.0061(13) -0.0053(16) -0.0005(13)
C1S 0.030(3) 0.027(3) 0.066(5) -0.009(3) -0.010(3) -0.008(3)
C2S 0.032(3) 0.022(3) 0.059(4) -0.018(3) 0.006(3) -0.013(2)
C3S 0.110(7) 0.085(7) 0.076(5) -0.015(5) 0.030(5) -0.028(6)
C4S 0.162(11) 0.140(10) 0.132(8) 0.017(7) 0.067(7) -0.005(8)
C5S 0.106(7) 0.110(7) 0.066(5) -0.001(5) 0.000(5) -0.017(6)
C6S 0.164(15) 0.174(16) 0.138(11) -0.002(11) 0.044(10) 0.022(12)
O1S 0.114(5) 0.064(4) 0.055(3) 0.012(3) 0.018(3) -0.003(3)
C7S 0.077(5) 0.089(6) 0.075(5) 0.017(5) -0.002(5) 0.009(5)
C8S 0.093(6) 0.106(7) 0.126(7) -0.016(6) 0.018(6) 0.013(6)
C9S 0.135(7) 0.110(7) 0.113(7) 0.009(6) 0.040(5) 0.045(6)
C10S 0.075(5) 0.067(5) 0.112(6) 0.007(5) 0.034(5) -0.021(4)

loop_
_atom_type_symbol
_atom_type_description
_atom_type_scat_dispersion_real
_atom_type_scat_dispersion_imag
_atom_type_scat_source
C C 0.0033 0.0016 'International Tables Vol C Tables 4.2.6.8 and 6.1.1.4'
H H 0.0000 0.0000 'International Tables Vol C Tables 4.2.6.8 and 6.1.1.4'
N N 0.0061 0.0033 'International Tables Vol C Tables 4.2.6.8 and 6.1.1.4'
O O 0.0106 0.0060 'International Tables Vol C Tables 4.2.6.8 and 6.1.1.4'
Si Si 0.0817 0.0704 'International Tables Vol C Tables 4.2.6.8 and 6.1.1.4'
Y Y -2.7962 3.5667 'International Tables Vol C Tables 4.2.6.8 and 6.1.1.4'

loop_
_geom_angle_atom_site_label_1
_geom_angle_atom_site_label_2
_geom_angle_atom_site_label_3
_geom_angle
_geom_angle_site_symmetry_1
_geom_angle_site_symmetry_3
_geom_angle_publ_flag
O1 Y1 N2 72.38(6) . . ?
O1 Y1 N1 141.36(7) . . ?
N2 Y1 N1 70.26(7) . . ?
O1 Y1 O2 92.86(6) . . ?
N2 Y1 O2 90.14(6) . . ?
N1 Y1 O2 96.72(7) . . ?
O1 Y1 O4 83.45(6) . . ?
N2 Y1 O4 93.23(7) . . ?
N1 Y1 O4 89.09(7) . . ?
O2 Y1 O4 174.00(6) . . ?
O1 Y1 O5 116.85(6) . . ?
N2 Y1 O5 152.75(7) . . ?
N1 Y1 O5 93.12(7) . . ?
O2 Y1 O5 113.79(6) . . ?
O4 Y1 O5 64.21(6) . . ?
O1 Y1 O3 78.95(6) . . ?
N2 Y1 O3 140.42(6) . . ?
N1 Y1 O3 138.45(7) . . ?
O2 Y1 O3 64.32(6) . . ?
O4 Y1 O3 110.19(6) . . ?
O5 Y1 O3 65.76(6) . . ?
C8 Si1 C6 106.8(4) . . ?
C7* Si1 C8* 107.8(3) . . ?
C7* Si1 C6* 106.5(3) . . ?
C8* Si1 C6* 106.2(3) . . ?
C8 Si1 C7 107.4(4) . . ?
C6 Si1 C7 106.7(4) . . ?
C8 Si1 C5 115.7(6) . . ?
C6 Si1 C5 116.7(7) . . ?
C7* Si1 C5 106.1(5) . . ?
C8* Si1 C5 116.3(4) . . ?
C6* Si1 C5 113.5(4) . . ?
C7 Si1 C5 102.9(6) . . ?
C22 O1 Y1 121.33(14) . . ?
C36 O2 C35 110.46(19) . . ?
C36 O2 Y1 122.87(14) . . ?
C35 O2 Y1 126.58(15) . . ?
C37 O3 C38 110.1(2) . . ?
C37 O3 Y1 111.31(14) . . ?
C38 O3 Y1 116.36(15) . . ?
C40 O4 C39 113.0(2) . . ?
C40 O4 Y1 115.55(16) . . ?
C39 O4 Y1 118.34(15) . . ?
C41 O5 C42 112.0(2) . . ?
C41 O5 Y1 119.78(16) . . ?
C42 O5 Y1 126.60(16) . . ?
C1 N1 C9 118.2(2) . . ?
C1 N1 Y1 121.31(15) . . ?
C9 N1 Y1 120.07(15) . . ?
C21 N2 C2 120.60(19) . . ?
C21 N2 Y1 116.01(14) . . ?
C2 N2 Y1 123.06(14) . . ?
C3 C1 N1 124.4(2) . . ?
C3 C1 C2 120.6(2) . . ?
N1 C1 C2 115.0(2) . . ?
N2 C2 C4 112.18(19) . . ?
N2 C2 C1 107.56(18) . . ?
C4 C2 C1 108.50(19) . . ?
N2 C2 C5 109.99(19) . . ?
C4 C2 C5 111.51(19) . . ?
C1 C2 C5 106.86(19) . . ?
C1 C3 H3A 122.6(18) . . ?
C1 C3 H3B 125.3(18) . . ?
H3A C3 H3B 112(3) . . ?
C2 C4 H4A 109.5 . . ?
C2 C4 H4B 109.5 . . ?
H4A C4 H4B 109.5 . . ?
C2 C4 H4C 109.5 . . ?
H4A C4 H4C 109.5 . . ?
H4B C4 H4C 109.5 . . ?
C2 C5 Si1 126.09(17) . . ?
C2 C5 H5A 105.8 . . ?
Si1 C5 H5A 105.8 . . ?
C2 C5 H5B 105.8 . . ?
Si1 C5 H5B 105.8 . . ?
H5A C5 H5B 106.2 . . ?
Si1 C6 H6A 109.5 . . ?
Si1 C6 H6B 109.5 . . ?
H6A C6 H6B 109.5 . . ?
Si1 C6 H6C 109.5 . . ?
H6A C6 H6C 109.5 . . ?
H6B C6 H6C 109.5 . . ?
Si1 C7 H7A 109.5 . . ?
Si1 C7 H7B 109.5 . . ?
H7A C7 H7B 109.5 . . ?
Si1 C7 H7C 109.5 . . ?
H7A C7 H7C 109.5 . . ?
H7B C7 H7C 109.5 . . ?
Si1 C8 H8A 109.5 . . ?
Si1 C8 H8B 109.5 . . ?
H8A C8 H8B 109.5 . . ?
Si1 C8 H8C 109.5 . . ?
H8A C8 H8C 109.5 . . ?
H8B C8 H8C 109.5 . . ?
Si1 C6* H6*A 109.5 . . ?
Si1 C6* H6*B 109.5 . . ?
H6*A C6* H6*B 109.5 . . ?
Si1 C6* H6*C 109.5 . . ?
H6*A C6* H6*C 109.5 . . ?
H6*B C6* H6*C 109.5 . . ?
Si1 C7* H7*A 109.5 . . ?
Si1 C7* H7*B 109.5 . . ?
H7*A C7* H7*B 109.5 . . ?
Si1 C7* H7*C 109.5 . . ?
H7*A C7* H7*C 109.5 . . ?
H7*B C7* H7*C 109.5 . . ?
Si1 C8* H8*A 109.5 . . ?
Si1 C8* H8*B 109.5 . . ?
H8*A C8* H8*B 109.5 . . ?
Si1 C8* H8*C 109.5 . . ?
H8*A C8* H8*C 109.5 . . ?
H8*B C8* H8*C 109.5 . . ?
C10 C9 C14 119.1(2) . . ?
C10 C9 N1 121.0(2) . . ?
C14 C9 N1 119.7(2) . . ?
C11 C10 C9 119.5(2) . . ?
C11 C10 C15 119.3(2) . . ?
C9 C10 C15 121.2(2) . . ?
C12 C11 C10 121.2(2) . . ?
C12 C11 H11A 119.4 . . ?
C10 C11 H11A 119.4 . . ?
C11 C12 C13 119.4(2) . . ?
C11 C12 H12A 120.3 . . ?
C13 C12 H12A 120.3 . . ?
C12 C13 C14 121.6(2) . . ?
C12 C13 H13A 119.2 . . ?
C14 C13 H13A 119.2 . . ?
C13 C14 C9 118.9(2) . . ?
C13 C14 C18 120.0(2) . . ?
C9 C14 C18 121.1(2) . . ?
C17 C15 C10 113.1(2) . . ?
C17 C15 C16 109.4(2) . . ?
C10 C15 C16 111.2(2) . . ?
C17 C15 H15A 107.7 . . ?
C10 C15 H15A 107.7 . . ?
C16 C15 H15A 107.7 . . ?
C15 C16 H16A 109.5 . . ?
C15 C16 H16B 109.5 . . ?
H16A C16 H16B 109.5 . . ?
C15 C16 H16C 109.5 . . ?
H16A C16 H16C 109.5 . . ?
H16B C16 H16C 109.5 . . ?
C15 C17 H17A 109.5 . . ?
C15 C17 H17B 109.5 . . ?
H17A C17 H17B 109.5 . . ?
C15 C17 H17C 109.5 . . ?
H17A C17 H17C 109.5 . . ?
H17B C17 H17C 109.5 . . ?
C14 C18 C19 110.5(2) . . ?
C14 C18 C20 114.6(2) . . ?
C19 C18 C20 108.7(2) . . ?
C14 C18 H18A 107.6 . . ?
C19 C18 H18A 107.6 . . ?
C20 C18 H18A 107.6 . . ?
C18 C19 H19A 109.5 . . ?
C18 C19 H19B 109.5 . . ?
H19A C19 H19B 109.5 . . ?
C18 C19 H19C 109.5 . . ?
H19A C19 H19C 109.5 . . ?
H19B C19 H19C 109.5 . . ?
C18 C20 H20A 109.5 . . ?
C18 C20 H20B 109.5 . . ?
H20A C20 H20B 109.5 . . ?
C18 C20 H20C 109.5 . . ?
H20A C20 H20C 109.5 . . ?
H20B C20 H20C 109.5 . . ?
N2 C21 C26 129.1(2) . . ?
N2 C21 C22 114.06(19) . . ?
C26 C21 C22 116.9(2) . . ?
O1 C22 C23 122.5(2) . . ?
O1 C22 C21 116.2(2) . . ?
C23 C22 C21 121.4(2) . . ?
C22 C23 C24 118.7(2) . . ?
C22 C23 C27 120.8(2) . . ?
C24 C23 C27 120.5(2) . . ?
C25 C24 C23 121.8(2) . . ?
C25 C24 H24A 119.1 . . ?
C23 C24 H24A 119.1 . . ?
C24 C25 C26 118.6(2) . . ?
C24 C25 C31 122.3(2) . . ?
C26 C25 C31 119.0(2) . . ?
C25 C26 C21 122.5(2) . . ?
C25 C26 H26A 118.8 . . ?
C21 C26 H26A 118.8 . . ?
C29 C27 C30 106.7(2) . . ?
C29 C27 C28 107.3(2) . . ?
C30 C27 C28 109.2(2) . . ?
C29 C27 C23 112.9(2) . . ?
C30 C27 C23 111.5(2) . . ?
C28 C27 C23 109.2(2) . . ?
C27 C28 H28A 109.5 . . ?
C27 C28 H28B 109.5 . . ?
H28A C28 H28B 109.5 . . ?
C27 C28 H28C 109.5 . . ?
H28A C28 H28C 109.5 . . ?
H28B C28 H28C 109.5 . . ?
C27 C29 H29A 109.5 . . ?
C27 C29 H29B 109.5 . . ?
H29A C29 H29B 109.5 . . ?
C27 C29 H29C 109.5 . . ?
H29A C29 H29C 109.5 . . ?
H29B C29 H29C 109.5 . . ?
C27 C30 H30A 109.5 . . ?
C27 C30 H30B 109.5 . . ?
H30A C30 H30B 109.5 . . ?
C27 C30 H30C 109.5 . . ?
H30A C30 H30C 109.5 . . ?
H30B C30 H30C 109.5 . . ?
C32 C31 C33 107.9(2) . . ?
C32 C31 C25 108.9(2) . . ?
C33 C31 C25 112.4(2) . . ?
C32 C31 C34 109.0(2) . . ?
C33 C31 C34 107.6(2) . . ?
C25 C31 C34 110.9(2) . . ?
C31 C32 H32A 109.5 . . ?
C31 C32 H32B 109.5 . . ?
H32A C32 H32B 109.5 . . ?
C31 C32 H32C 109.5 . . ?
H32A C32 H32C 109.5 . . ?
H32B C32 H32C 109.5 . . ?
C31 C33 H33A 109.5 . . ?
C31 C33 H33B 109.5 . . ?
H33A C33 H33B 109.5 . . ?
C31 C33 H33C 109.5 . . ?
H33A C33 H33C 109.5 . . ?
H33B C33 H33C 109.5 . . ?
C31 C34 H34A 109.5 . . ?
C31 C34 H34B 109.5 . . ?
H34A C34 H34B 109.5 . . ?
C31 C34 H34C 109.5 . . ?
H34A C34 H34C 109.5 . . ?
H34B C34 H34C 109.5 . . ?
O2 C35 H35A 109.5 . . ?
O2 C35 H35B 109.5 . . ?
H35A C35 H35B 109.5 . . ?
O2 C35 H35C 109.5 . . ?
H35A C35 H35C 109.5 . . ?
H35B C35 H35C 109.5 . . ?
O2 C36 C37 107.8(2) . . ?
O2 C36 H36A 110.1 . . ?
C37 C36 H36A 110.2 . . ?
O2 C36 H36B 110.2 . . ?
C37 C36 H36B 110.2 . . ?
H36A C36 H36B 108.5 . . ?
O3 C37 C36 107.7(2) . . ?
O3 C37 H37A 110.2 . . ?
C36 C37 H37A 110.2 . . ?
O3 C37 H37B 110.2 . . ?
C36 C37 H37B 110.2 . . ?
H37A C37 H37B 108.5 . . ?
O3 C38 H38A 109.5 . . ?
O3 C38 H38B 109.5 . . ?
H38A C38 H38B 109.5 . . ?
O3 C38 H38C 109.5 . . ?
H38A C38 H38C 109.5 . . ?
H38B C38 H38C 109.5 . . ?
O4 C39 H39A 109.5 . . ?
O4 C39 H39B 109.5 . . ?
H39A C39 H39B 109.5 . . ?
O4 C39 H39C 109.5 . . ?
H39A C39 H39C 109.5 . . ?
H39B C39 H39C 109.5 . . ?
O4 C40 C41 107.6(2) . . ?
O4 C40 H40A 110.2 . . ?
C41 C40 H40A 110.2 . . ?
O4 C40 H40B 110.2 . . ?
C41 C40 H40B 110.2 . . ?
H40A C40 H40B 108.5 . . ?
O5 C41 C40 107.8(2) . . ?
O5 C41 H41A 110.1 . . ?
C40 C41 H41A 110.1 . . ?
O5 C41 H41B 110.1 . . ?
C40 C41 H41B 110.1 . . ?
H41A C41 H41B 108.5 . . ?
O5 C42 H42A 109.5 . . ?
O5 C42 H42B 109.5 . . ?
H42A C42 H42B 109.5 . . ?
O5 C42 H42C 109.5 . . ?
H42A C42 H42C 109.5 . . ?
H42B C42 H42C 109.5 . . ?
C2S C1S H1SA 109.5 . . ?
C2S C1S H1SB 109.5 . . ?
H1SA C1S H1SB 109.5 . . ?
C2S C1S H1SC 109.5 . . ?
H1SA C1S H1SC 109.5 . . ?
H1SB C1S H1SC 109.5 . . ?
C3S C2S C1S 121.7(7) . . ?
C3S C2S H2SA 106.9 . . ?
C1S C2S H2SA 106.9 . . ?
C3S C2S H2SB 106.9 . . ?
C1S C2S H2SB 106.9 . . ?
H2SA C2S H2SB 106.7 . . ?
C4S C3S C2S 127.0(9) . . ?
C4S C3S H3SA 105.6 . . ?
C2S C3S H3SA 105.6 . . ?
C4S C3S H3SB 105.6 . . ?
C2S C3S H3SB 105.6 . . ?
H3SA C3S H3SB 106.1 . . ?
C3S C4S C5S 124.3(9) . . ?
C3S C4S H4SA 106.3 . . ?
C5S C4S H4SA 106.3 . . ?
C3S C4S H4SB 106.3 . . ?
C5S C4S H4SB 106.3 . . ?
H4SA C4S H4SB 106.4 . . ?
C4S C5S C6S 119.5(9) . . ?
C4S C5S H5SA 107.4 . . ?
C6S C5S H5SA 107.4 . . ?
C4S C5S H5SB 107.4 . . ?
C6S C5S H5SB 107.4 . . ?
H5SA C5S H5SB 107.0 . . ?
C5S C6S H6SA 109.5 . . ?
C5S C6S H6SB 109.5 . . ?
H6SA C6S H6SB 109.5 . . ?
C5S C6S H6SC 109.5 . . ?
H6SA C6S H6SC 109.5 . . ?
H6SB C6S H6SC 109.5 . . ?
C10S O1S C7S 118.6(8) . . ?
O1S C7S C8S 88.8(9) . . ?
O1S C7S H7SA 113.8 . . ?
C8S C7S H7SA 113.8 . . ?
O1S C7S H7SB 113.8 . . ?
C8S C7S H7SB 113.8 . . ?
H7SA C7S H7SB 111.1 . . ?
C9S C8S C7S 96.9(8) . . ?
C9S C8S H8SA 112.4 . . ?
C7S C8S H8SA 112.4 . . ?
C9S C8S H8SB 112.4 . . ?
C7S C8S H8SB 112.4 . . ?
H8SA C8S H8SB 109.9 . . ?
C10S C9S C8S 114.7(12) . . ?
C10S C9S H9SA 108.6 . . ?
C8S C9S H9SA 108.6 . . ?
C10S C9S H9SB 108.6 . . ?
C8S C9S H9SB 108.6 . . ?
H9SA C9S H9SB 107.6 . . ?
O1S C10S C9S 101.2(10) . . ?
O1S C10S H10A 111.5 . . ?
C9S C10S H10A 111.5 . . ?
O1S C10S H10B 111.5 . . ?
C9S C10S H10B 111.5 . . ?
H10A C10S H10B 109.3 . . ?

loop_
_geom_bond_atom_site_label_1
_geom_bond_atom_site_label_2
_geom_bond_distance
_geom_bond_site_symmetry_2
_geom_bond_publ_flag
Y1 O1 2.1410(16) . ?
Y1 N2 2.2691(19) . ?
Y1 N1 2.275(2) . ?
Y1 O2 2.4182(16) . ?
Y1 O4 2.4393(17) . ?
Y1 O5 2.5060(17) . ?
Y1 O3 2.5557(17) . ?
Si1 C8 1.868(4) . ?
Si1 C6 1.868(4) . ?
Si1 C7* 1.869(4) . ?
Si1 C8* 1.869(4) . ?
Si1 C6* 1.870(4) . ?
Si1 C7 1.871(4) . ?
Si1 C5 1.889(3) . ?
O1 C22 1.349(3) . ?
O2 C36 1.441(3) . ?
O2 C35 1.445(3) . ?
O3 C37 1.434(3) . ?
O3 C38 1.442(3) . ?
O4 C40 1.427(3) . ?
O4 C39 1.443(3) . ?
O5 C41 1.428(3) . ?
O5 C42 1.440(3) . ?
N1 C1 1.386(3) . ?
N1 C9 1.431(3) . ?
N2 C21 1.398(3) . ?
N2 C2 1.486(3) . ?
C1 C3 1.347(3) . ?
C1 C2 1.557(3) . ?
C2 C4 1.540(3) . ?
C2 C5 1.586(3) . ?
C3 H3A 0.97(3) . ?
C3 H3B 0.97(3) . ?
C4 H4A 0.9800 . ?
C4 H4B 0.9800 . ?
C4 H4C 0.9800 . ?
C5 H5A 0.9900 . ?
C5 H5B 0.9900 . ?
C6 H6A 0.9800 . ?
C6 H6B 0.9800 . ?
C6 H6C 0.9800 . ?
C7 H7A 0.9800 . ?
C7 H7B 0.9800 . ?
C7 H7C 0.9800 . ?
C8 H8A 0.9800 . ?
C8 H8B 0.9800 . ?
C8 H8C 0.9800 . ?
C6* H6*A 0.9800 . ?
C6* H6*B 0.9800 . ?
C6* H6*C 0.9800 . ?
C7* H7*A 0.9800 . ?
C7* H7*B 0.9800 . ?
C7* H7*C 0.9800 . ?
C8* H8*A 0.9800 . ?
C8* H8*B 0.9800 . ?
C8* H8*C 0.9800 . ?
C9 C10 1.415(3) . ?
C9 C14 1.422(3) . ?
C10 C11 1.398(4) . ?
C10 C15 1.528(4) . ?
C11 C12 1.380(4) . ?
C11 H11A 0.9500 . ?
C12 C13 1.390(4) . ?
C12 H12A 0.9500 . ?
C13 C14 1.394(4) . ?
C13 H13A 0.9500 . ?
C14 C18 1.524(3) . ?
C15 C17 1.526(4) . ?
C15 C16 1.537(4) . ?
C15 H15A 1.0000 . ?
C16 H16A 0.9800 . ?
C16 H16B 0.9800 . ?
C16 H16C 0.9800 . ?
C17 H17A 0.9800 . ?
C17 H17B 0.9800 . ?
C17 H17C 0.9800 . ?
C18 C19 1.526(4) . ?
C18 C20 1.531(4) . ?
C18 H18A 1.0000 . ?
C19 H19A 0.9800 . ?
C19 H19B 0.9800 . ?
C19 H19C 0.9800 . ?
C20 H20A 0.9800 . ?
C20 H20B 0.9800 . ?
C20 H20C 0.9800 . ?
C21 C26 1.406(3) . ?
C21 C22 1.440(3) . ?
C22 C23 1.400(3) . ?
C23 C24 1.409(3) . ?
C23 C27 1.545(3) . ?
C24 C25 1.389(3) . ?
C24 H24A 0.9500 . ?
C25 C26 1.404(3) . ?
C25 C31 1.542(3) . ?
C26 H26A 0.9500 . ?
C27 C29 1.532(4) . ?
C27 C30 1.539(4) . ?
C27 C28 1.541(4) . ?
C28 H28A 0.9800 . ?
C28 H28B 0.9800 . ?
C28 H28C 0.9800 . ?
C29 H29A 0.9800 . ?
C29 H29B 0.9800 . ?
C29 H29C 0.9800 . ?
C30 H30A 0.9800 . ?
C30 H30B 0.9800 . ?
C30 H30C 0.9800 . ?
C31 C32 1.533(4) . ?
C31 C33 1.536(4) . ?
C31 C34 1.543(4) . ?
C32 H32A 0.9800 . ?
C32 H32B 0.9800 . ?
C32 H32C 0.9800 . ?
C33 H33A 0.9800 . ?
C33 H33B 0.9800 . ?
C33 H33C 0.9800 . ?
C34 H34A 0.9800 . ?
C34 H34B 0.9800 . ?
C34 H34C 0.9800 . ?
C35 H35A 0.9800 . ?
C35 H35B 0.9800 . ?
C35 H35C 0.9800 . ?
C36 C37 1.491(4) . ?
C36 H36A 0.9900 . ?
C36 H36B 0.9900 . ?
C37 H37A 0.9900 . ?
C37 H37B 0.9900 . ?
C38 H38A 0.9800 . ?
C38 H38B 0.9800 . ?
C38 H38C 0.9800 . ?
C39 H39A 0.9800 . ?
C39 H39B 0.9800 . ?
C39 H39C 0.9800 . ?
C40 C41 1.494(4) . ?
C40 H40A 0.9900 . ?
C40 H40B 0.9900 . ?
C41 H41A 0.9900 . ?
C41 H41B 0.9900 . ?
C42 H42A 0.9800 . ?
C42 H42B 0.9800 . ?
C42 H42C 0.9800 . ?
C1S C2S 1.397(5) . ?
C1S H1SA 0.9800 . ?
C1S H1SB 0.9800 . ?
C1S H1SC 0.9800 . ?
C2S C3S 1.379(6) . ?
C2S H2SA 0.9900 . ?
C2S H2SB 0.9900 . ?
C3S C4S 1.378(6) . ?
C3S H3SA 0.9900 . ?
C3S H3SB 0.9900 . ?
C4S C5S 1.393(6) . ?
C4S H4SA 0.9900 . ?
C4S H4SB 0.9900 . ?
C5S C6S 1.397(6) . ?
C5S H5SA 0.9900 . ?
C5S H5SB 0.9900 . ?
C6S H6SA 0.9800 . ?
C6S H6SB 0.9800 . ?
C6S H6SC 0.9800 . ?
O1S C10S 1.294(11) . ?
O1S C7S 1.666(14) . ?
C7S C8S 1.667(17) . ?
C7S H7SA 0.9900 . ?
C7S H7SB 0.9900 . ?
C8S C9S 1.500(18) . ?
C8S H8SA 0.9900 . ?
C8S H8SB 0.9900 . ?
C9S C10S 1.388(17) . ?
C9S H9SA 0.9900 . ?
C9S H9SB 0.9900 . ?
C10S H10A 0.9900 . ?
C10S H10B 0.9900 . ?
